data_7156005
loop_
_publ_author_name
'Ojo, O. Stephen'
'Nardone, Brunello'
'Musolino, Stefania F.'
'Neal, Andrew R.'
'Wilson, Liam'
'Lebl, Tomas'
'Slawin, Alexandra M. Z.'
'Cordes, David B.'
'Taylor, James E.'
'Naismith, James H.'
'Smith, Andrew D.'
'Westwood, Nicholas J.'

_publ_section_title
;
 Synthesis of the natural product descurainolide and cyclic peptides from
 lignin-derived aromatics.
;
_journal_issue 2
_journal_name_full 'Organic &amp; biomolecular chemistry'
_journal_page_first 266
_journal_page_last 273
_journal_paper_doi 10.1039/c7ob02697h
_journal_volume 16
_journal_year 2018
_chemical_absolute_configuration ad
_chemical_formula_moiety 'C18 H24 O7'
_chemical_formula_sum 'C18 H24 O7'
_chemical_formula_weight 352.38
_space_group_crystal_system monoclinic
_space_group_IT_number 4
_space_group_name_Hall 'P 2yb'
_space_group_name_H-M_alt 'P 1 21 1'
_symmetry_space_group_name_Hall 'P 2yb'
_symmetry_space_group_name_H-M 'P 1 21 1'
_atom_sites_solution_hydrogens geom
_atom_sites_solution_primary direct
_atom_sites_solution_secondary difmap
_audit_creation_date 2016-09-09
_audit_creation_method 'by CrystalStructure 4.2'
_audit_update_record
;
2016-09-21 deposited with the CCDC.
2017-12-01 downloaded from the CCDC.
;
_cell_angle_alpha 90.0000
_cell_angle_beta 108.591(11)
_cell_angle_gamma 90.0000
_cell_formula_units_Z 2
_cell_length_a 12.308(7)
_cell_length_b 6.220(3)
_cell_length_c 13.145(7)
_cell_measurement_reflns_used 939
_cell_measurement_temperature 173
_cell_measurement_theta_max 67.90
_cell_measurement_theta_min 40.00
_cell_volume 953.8(9)
_computing_cell_refinement 'CrystalClear-SM Expert 2.1 b42'
_computing_data_collection 'CrystalClear-SM Expert 2.1 b42 (Rigaku, 2015)'
_computing_data_reduction 'CrystalClear-SM Expert 2.1 b42'
_computing_molecular_graphics 'CrystalStructure 4.2'
_computing_publication_material 'CrystalStructure 4.2 (Rigaku, 2015)'
_computing_structure_refinement 'SHELXL Version 2014/7 (Sheldrick, 2008)'
_computing_structure_solution 'SIR2011 (Burla, et al., 2012)'
_diffrn_ambient_temperature 173
_diffrn_detector_area_resol_mean 5.814
_diffrn_measured_fraction_theta_full 0.994
_diffrn_measured_fraction_theta_max 0.991
_diffrn_measurement_device_type 'Rigaku XtaLAB P100'
_diffrn_measurement_method \w
_diffrn_radiation_type 'Cu K\a'
_diffrn_radiation_wavelength 1.54187
_diffrn_reflns_av_R_equivalents 0.0464
_diffrn_reflns_Laue_measured_fraction_full 0.994
_diffrn_reflns_Laue_measured_fraction_max 0.991
_diffrn_reflns_limit_h_max 8
_diffrn_reflns_limit_h_min -14
_diffrn_reflns_limit_k_max 7
_diffrn_reflns_limit_k_min -7
_diffrn_reflns_limit_l_max 15
_diffrn_reflns_limit_l_min -15
_diffrn_reflns_number 9483
_diffrn_reflns_point_group_measured_fraction_full 0.886
_diffrn_reflns_point_group_measured_fraction_max 0.882
_diffrn_reflns_theta_full 67.687
_diffrn_reflns_theta_max 67.939
_diffrn_reflns_theta_min 3.548
_diffrn_standards_number 0
_exptl_absorpt_coefficient_mu 0.791
_exptl_absorpt_correction_T_max 0.954
_exptl_absorpt_correction_T_min 0.783
_exptl_absorpt_correction_type multi-scan
_exptl_absorpt_process_details 'REQAB (Rigaku, 1998)'
_exptl_crystal_colour colorless
_exptl_crystal_density_diffrn 1.227
_exptl_crystal_density_method 'not measured'
_exptl_crystal_description prism
_exptl_crystal_F_000 376.00
_exptl_crystal_recrystallization_method 'Re-crystallisation from solvent: Hexane/chloroform'
_exptl_crystal_size_max 0.240
_exptl_crystal_size_mid 0.130
_exptl_crystal_size_min 0.060
_refine_diff_density_max 0.18
_refine_diff_density_min -0.18
_refine_ls_abs_structure_details
;
 Flack x determined using 1077 quotients [(I+)-(I-)]/[(I+)+(I-)]
 (Parsons, Flack and Wagner, Acta Cryst. B69 (2013) 249-259).
;
_refine_ls_abs_structure_Flack -0.03(9)
_refine_ls_extinction_method none
_refine_ls_goodness_of_fit_ref 1.047
_refine_ls_hydrogen_treatment constr
_refine_ls_number_parameters 232
_refine_ls_number_reflns 3075
_refine_ls_number_restraints 1
_refine_ls_R_factor_all 0.0352
_refine_ls_R_factor_gt 0.0332
_refine_ls_shift/su_max 0.000
_refine_ls_structure_factor_coef Fsqd
_refine_ls_weighting_details 'w = 1/[\s^2^(Fo^2^)+(0.0580P)^2^+0.0507P] where P=(Fo^2^+2Fc^2^)/3'
_refine_ls_weighting_scheme calc
_refine_ls_wR_factor_gt 0.0869
_refine_ls_wR_factor_ref 0.0881
_reflns_Friedel_coverage 0.621
_reflns_Friedel_fraction_full 0.754
_reflns_Friedel_fraction_max 0.750
_reflns_number_gt 2897
_reflns_number_total 3075
_reflns_threshold_expression F^2^>2.0\s(F^2^)
_cod_data_source_file c7ob02697h5.cif
_cod_data_source_block S-minus-9b
_cod_depositor_comments 'Adding full bibliography for 7156003--7156007.cif.'
_cod_database_code 7156005

loop_
_space_group_symop_id
_space_group_symop_operation_xyz
1 +X,+Y,+Z
2 -X,1/2+Y,-Z

loop_
_atom_site_label
_atom_site_type_symbol
_atom_site_fract_x
_atom_site_fract_y
_atom_site_fract_z
_atom_site_U_iso_or_equiv
_atom_site_adp_type
_atom_site_occupancy
_atom_site_site_symmetry_order
_atom_site_calc_flag
_atom_site_refinement_flags_posn
_atom_site_refinement_flags_adp
O1 O 0.98079(11) 0.6757(2) 0.76578(11) 0.0329(3) Uani 1 1 d . .
O2 O 0.81141(12) 0.9494(3) 0.67605(12) 0.0373(4) Uani 1 1 d . .
O6 O 0.95111(12) 0.3320(3) 0.87049(12) 0.0364(4) Uani 1 1 d . .
O7 O 0.92521(13) 0.5166(3) 0.60459(12) 0.0468(4) Uani 1 1 d . .
O13 O 0.50596(11) 0.3376(3) 0.79358(11) 0.0326(3) Uani 1 1 d . .
O16 O 0.45034(13) 0.4528(3) 0.62172(11) 0.0418(4) Uani 1 1 d . .
O17 O 0.43085(12) 0.1092(3) 0.66848(12) 0.0398(4) Uani 1 1 d . .
C1 C 0.87316(15) 0.6394(3) 0.77553(15) 0.0286(4) Uani 1 1 d . .
C2 C 0.78511(16) 0.7852(3) 0.73186(15) 0.0289(4) Uani 1 1 d . .
C3 C 0.68029(16) 0.7547(3) 0.74912(15) 0.0285(4) Uani 1 1 d . .
H3 H 0.6188 0.8517 0.7191 0.034 Uiso 1 1 calc R U
C4 C 0.66627(15) 0.5817(3) 0.81039(14) 0.0280(4) Uani 1 1 d . .
C5 C 0.75431(17) 0.4347(4) 0.85378(15) 0.0293(4) Uani 1 1 d . .
H5 H 0.7436 0.3169 0.8956 0.035 Uiso 1 1 calc R U
C6 C 0.85813(16) 0.4635(3) 0.83469(15) 0.0286(4) Uani 1 1 d . .
C7 C 0.99861(16) 0.6006(4) 0.67557(16) 0.0308(4) Uani 1 1 d . .
C8 C 1.12219(17) 0.6394(4) 0.67992(18) 0.0378(5) Uani 1 1 d . .
C9 C 1.1395(2) 0.5503(6) 0.5784(2) 0.0564(7) Uani 1 1 d . .
H9A H 1.0925 0.6318 0.5162 0.068 Uiso 1 1 calc R U
H9B H 1.1167 0.3987 0.5701 0.068 Uiso 1 1 calc R U
H9C H 1.2205 0.5628 0.5836 0.068 Uiso 1 1 calc R U
C10 C 1.1459(2) 0.8813(5) 0.6885(3) 0.0588(8) Uani 1 1 d . .
H10A H 1.0961 0.9532 0.6242 0.071 Uiso 1 1 calc R U
H10B H 1.2263 0.9074 0.6947 0.071 Uiso 1 1 calc R U
H10C H 1.1305 0.9381 0.7521 0.071 Uiso 1 1 calc R U
C11 C 1.2005(2) 0.5211(7) 0.7784(2) 0.0628(8) Uani 1 1 d . .
H11A H 1.2795 0.5239 0.7766 0.075 Uiso 1 1 calc R U
H11B H 1.1751 0.3717 0.7776 0.075 Uiso 1 1 calc R U
H11C H 1.1971 0.5921 0.8438 0.075 Uiso 1 1 calc R U
C12 C 0.72430(17) 1.1044(4) 0.62877(16) 0.0349(5) Uani 1 1 d . .
H12A H 0.6931 1.1598 0.6835 0.042 Uiso 1 1 calc R U
H12B H 0.6628 1.0365 0.5711 0.042 Uiso 1 1 calc R U
H12C H 0.7572 1.2232 0.5993 0.042 Uiso 1 1 calc R U
C13 C 0.55272(16) 0.5522(4) 0.82948(16) 0.0321(4) Uani 1 1 d . .
H13 H 0.4979 0.6629 0.7871 0.039 Uiso 1 1 calc R U
C14 C 0.55550(19) 0.5644(4) 0.94474(18) 0.0419(5) Uani 1 1 d . .
H14 H 0.4873 0.5253 0.9594 0.050 Uiso 1 1 calc R U
C15 C 0.6428(2) 0.6236(5) 1.0266(2) 0.0530(7) Uani 1 1 d . .
H15A H 0.7128 0.6641 1.0161 0.064 Uiso 1 1 calc R U
H15B H 0.6361 0.6260 1.0967 0.064 Uiso 1 1 calc R U
C16 C 0.46088(15) 0.3146(4) 0.68718(16) 0.0298(4) Uani 1 1 d . .
C17 C 0.3789(2) 0.0542(5) 0.55685(19) 0.0525(7) Uani 1 1 d . .
H17A H 0.4270 0.1076 0.5155 0.063 Uiso 1 1 calc R U
H17B H 0.3027 0.1199 0.5297 0.063 Uiso 1 1 calc R U
H17C H 0.3717 -0.1024 0.5494 0.063 Uiso 1 1 calc R U
C18 C 0.9428(2) 0.1515(4) 0.93432(19) 0.0440(5) Uani 1 1 d . .
H18A H 0.8779 0.0615 0.8943 0.053 Uiso 1 1 calc R U
H18B H 0.9310 0.2015 1.0007 0.053 Uiso 1 1 calc R U
H18C H 1.0137 0.0674 0.9519 0.053 Uiso 1 1 calc R U

loop_
_atom_site_aniso_label
_atom_site_aniso_U_11
_atom_site_aniso_U_22
_atom_site_aniso_U_33
_atom_site_aniso_U_23
_atom_site_aniso_U_13
_atom_site_aniso_U_12
O1 0.0214(6) 0.0419(9) 0.0326(7) -0.0036(6) 0.0048(5) -0.0033(6)
O2 0.0298(7) 0.0391(9) 0.0415(8) 0.0126(7) 0.0095(6) 0.0001(6)
O6 0.0322(7) 0.0345(8) 0.0370(8) 0.0034(7) 0.0031(6) 0.0086(6)
O7 0.0358(8) 0.0627(12) 0.0411(8) -0.0147(8) 0.0113(7) -0.0127(7)
O13 0.0304(7) 0.0369(8) 0.0278(7) -0.0021(6) 0.0056(5) -0.0086(6)
O16 0.0407(8) 0.0472(10) 0.0300(7) 0.0042(7) 0.0008(6) -0.0057(7)
O17 0.0374(7) 0.0405(9) 0.0363(8) -0.0067(7) 0.0044(6) -0.0103(7)
C1 0.0216(8) 0.0350(11) 0.0262(9) -0.0051(8) 0.0035(7) -0.0028(7)
C2 0.0274(9) 0.0302(11) 0.0251(9) 0.0007(8) 0.0027(7) -0.0020(8)
C3 0.0240(9) 0.0310(10) 0.0268(9) -0.0011(8) 0.0028(7) 0.0014(7)
C4 0.0270(9) 0.0297(11) 0.0236(9) -0.0045(8) 0.0029(7) -0.0038(8)
C5 0.0324(10) 0.0285(10) 0.0239(9) -0.0013(8) 0.0045(7) -0.0033(8)
C6 0.0264(9) 0.0289(11) 0.0245(8) -0.0053(8) -0.0001(7) 0.0021(7)
C7 0.0268(9) 0.0325(10) 0.0315(9) 0.0053(9) 0.0068(8) 0.0020(8)
C8 0.0261(9) 0.0459(13) 0.0409(11) 0.0077(10) 0.0100(8) 0.0023(9)
C9 0.0416(12) 0.076(2) 0.0594(16) 0.0001(15) 0.0272(11) 0.0023(13)
C10 0.0478(14) 0.0588(19) 0.0721(19) 0.0004(14) 0.0225(13) -0.0199(12)
C11 0.0309(11) 0.094(2) 0.0596(15) 0.0243(16) 0.0092(11) 0.0176(13)
C12 0.0383(10) 0.0318(11) 0.0297(9) 0.0038(9) 0.0039(8) 0.0006(9)
C13 0.0291(9) 0.0346(12) 0.0319(10) -0.0043(8) 0.0086(7) -0.0039(8)
C14 0.0397(11) 0.0520(15) 0.0380(11) -0.0112(10) 0.0181(9) -0.0078(10)
C15 0.0520(13) 0.0704(19) 0.0370(12) -0.0206(12) 0.0144(10) -0.0036(13)
C16 0.0188(8) 0.0398(12) 0.0287(9) -0.0018(9) 0.0046(7) -0.0030(7)
C17 0.0507(13) 0.0608(18) 0.0400(13) -0.0185(12) 0.0061(10) -0.0155(12)
C18 0.0456(12) 0.0323(12) 0.0436(12) 0.0027(10) -0.0005(10) 0.0058(9)

loop_
_atom_type_symbol
_atom_type_description
_atom_type_scat_dispersion_real
_atom_type_scat_dispersion_imag
_atom_type_scat_source
C C 0.0181 0.0091
;
International Tables for Crystallography
(Vol. C, Tables 4.2.6.8 and 6.1.1.4)
;
H H 0.0000 0.0000
;
International Tables for Crystallography
(Vol. C, Table 6.1.1.4)
;
O O 0.0492 0.0322
;
International Tables for Crystallography
(Vol. C, Tables 4.2.6.8 and 6.1.1.4)
;

loop_
_geom_angle_atom_site_label_1
_geom_angle_atom_site_label_2
_geom_angle_atom_site_label_3
_geom_angle
C7 O1 C1 116.70(14)
C2 O2 C12 117.93(16)
C6 O6 C18 117.77(17)
C16 O13 C13 114.96(16)
C16 O17 C17 114.99(19)
C6 C1 C2 121.35(17)
C6 C1 O1 118.76(17)
C2 C1 O1 119.78(18)
O2 C2 C1 115.22(17)
O2 C2 C3 125.77(18)
C1 C2 C3 119.00(18)
C4 C3 C2 119.58(18)
C4 C3 H3 120.2
C2 C3 H3 120.2
C3 C4 C5 121.48(18)
C3 C4 C13 118.97(18)
C5 C4 C13 119.54(18)
C6 C5 C4 118.75(19)
C6 C5 H5 120.6
C4 C5 H5 120.6
O6 C6 C1 114.78(17)
O6 C6 C5 125.4(2)
C1 C6 C5 119.81(18)
O7 C7 O1 122.80(18)
O7 C7 C8 126.68(19)
O1 C7 C8 110.52(17)
C9 C8 C7 109.06(19)
C9 C8 C10 110.3(2)
C7 C8 C10 108.9(2)
C9 C8 C11 109.8(2)
C7 C8 C11 107.89(19)
C10 C8 C11 110.9(3)
C8 C9 H9A 109.5
C8 C9 H9B 109.5
H9A C9 H9B 109.5
C8 C9 H9C 109.5
H9A C9 H9C 109.5
H9B C9 H9C 109.5
C8 C10 H10A 109.5
C8 C10 H10B 109.5
H10A C10 H10B 109.5
C8 C10 H10C 109.5
H10A C10 H10C 109.5
H10B C10 H10C 109.5
C8 C11 H11A 109.5
C8 C11 H11B 109.5
H11A C11 H11B 109.5
C8 C11 H11C 109.5
H11A C11 H11C 109.5
H11B C11 H11C 109.5
O2 C12 H12A 109.5
O2 C12 H12B 109.5
H12A C12 H12B 109.5
O2 C12 H12C 109.5
H12A C12 H12C 109.5
H12B C12 H12C 109.5
O13 C13 C14 104.43(17)
O13 C13 C4 110.22(16)
C14 C13 C4 115.86(16)
O13 C13 H13 108.7
C14 C13 H13 108.7
C4 C13 H13 108.7
C15 C14 C13 126.2(2)
C15 C14 H14 116.9
C13 C14 H14 116.9
C14 C15 H15A 120.0
C14 C15 H15B 120.0
H15A C15 H15B 120.0
O16 C16 O17 126.74(19)
O16 C16 O13 126.2(2)
O17 C16 O13 107.10(18)
O17 C17 H17A 109.5
O17 C17 H17B 109.5
H17A C17 H17B 109.5
O17 C17 H17C 109.5
H17A C17 H17C 109.5
H17B C17 H17C 109.5
O6 C18 H18A 109.5
O6 C18 H18B 109.5
H18A C18 H18B 109.5
O6 C18 H18C 109.5
H18A C18 H18C 109.5
H18B C18 H18C 109.5

loop_
_geom_bond_atom_site_label_1
_geom_bond_atom_site_label_2
_geom_bond_distance
O1 C7 1.356(3)
O1 C1 1.390(2)
O2 C2 1.355(3)
O2 C12 1.428(3)
O6 C6 1.363(3)
O6 C18 1.425(3)
O7 C7 1.192(3)
O13 C16 1.338(2)
O13 C13 1.471(3)
O16 C16 1.194(3)
O17 C16 1.331(3)
O17 C17 1.443(3)
C1 C6 1.388(3)
C1 C2 1.389(3)
C2 C3 1.392(3)
C3 C4 1.387(3)
C3 H3 0.9500
C4 C5 1.394(3)
C4 C13 1.508(3)
C5 C6 1.390(3)
C5 H5 0.9500
C7 C8 1.523(3)
C8 C9 1.521(4)
C8 C10 1.530(4)
C8 C11 1.533(3)
C9 H9A 0.9800
C9 H9B 0.9800
C9 H9C 0.9800
C10 H10A 0.9800
C10 H10B 0.9800
C10 H10C 0.9800
C11 H11A 0.9800
C11 H11B 0.9800
C11 H11C 0.9800
C12 H12A 0.9800
C12 H12B 0.9800
C12 H12C 0.9800
C13 C14 1.507(3)
C13 H13 1.0000
C14 C15 1.308(4)
C14 H14 0.9500
C15 H15A 0.9500
C15 H15B 0.9500
C17 H17A 0.9800
C17 H17B 0.9800
C17 H17C 0.9800
C18 H18A 0.9800
C18 H18B 0.9800
C18 H18C 0.9800

loop_
_geom_torsion_atom_site_label_1
_geom_torsion_atom_site_label_2
_geom_torsion_atom_site_label_3
_geom_torsion_atom_site_label_4
_geom_torsion
C7 O1 C1 C6 96.6(2)
C7 O1 C1 C2 -87.3(2)
C12 O2 C2 C1 179.75(18)
C12 O2 C2 C3 -1.1(3)
C6 C1 C2 O2 179.96(17)
O1 C1 C2 O2 3.9(3)
C6 C1 C2 C3 0.7(3)
O1 C1 C2 C3 -175.34(16)
O2 C2 C3 C4 -178.34(19)
C1 C2 C3 C4 0.8(3)
C2 C3 C4 C5 -1.2(3)
C2 C3 C4 C13 179.28(17)
C3 C4 C5 C6 0.0(3)
C13 C4 C5 C6 179.53(16)
C18 O6 C6 C1 178.30(17)
C18 O6 C6 C5 -1.1(3)
C2 C1 C6 O6 178.65(17)
O1 C1 C6 O6 -5.2(2)
C2 C1 C6 C5 -1.9(3)
O1 C1 C6 C5 174.19(17)
C4 C5 C6 O6 -179.10(18)
C4 C5 C6 C1 1.5(3)
C1 O1 C7 O7 3.7(3)
C1 O1 C7 C8 -176.28(17)
O7 C7 C8 C9 -0.8(3)
O1 C7 C8 C9 179.2(2)
O7 C7 C8 C10 119.5(3)
O1 C7 C8 C10 -60.5(2)
O7 C7 C8 C11 -120.1(3)
O1 C7 C8 C11 59.9(3)
C16 O13 C13 C14 159.16(16)
C16 O13 C13 C4 -75.8(2)
C3 C4 C13 O13 123.96(19)
C5 C4 C13 O13 -55.6(2)
C3 C4 C13 C14 -117.8(2)
C5 C4 C13 C14 62.7(3)
O13 C13 C14 C15 130.5(3)
C4 C13 C14 C15 9.0(4)
C17 O17 C16 O16 -1.0(3)
C17 O17 C16 O13 179.34(17)
C13 O13 C16 O16 -4.2(3)
C13 O13 C16 O17 175.44(15)
